data_1553571
loop_
_publ_author_name
'Peng, Xiao-Jiao'
'Ho, Yee Ann'
'Wang, Zhi-Peng'
'Shao, Pan-Lin'
'Zhao, Yu'
'He, Yun'

_publ_section_title
;
 Formal [3 + 2] cycloaddition of \a-unsubstituted isocyanoacetates and
 methyleneindolinones: enantioselective synthesis of spirooxindoles
;
_journal_issue 1
_journal_name_full 'Organic Chemistry Frontiers'
_journal_page_first 81
_journal_paper_doi 10.1039/C6QO00555A
_journal_volume 4
_journal_year 2017
_chemical_absolute_configuration ad
_chemical_formula_moiety 'C15 H17 Cl N2 O3'
_chemical_formula_sum 'C15 H17 Cl N2 O3'
_chemical_formula_weight 308.75
_space_group_crystal_system orthorhombic
_space_group_IT_number 19
_space_group_name_Hall 'P 2ac 2ab'
_space_group_name_H-M_alt 'P 21 21 21'
_atom_sites_solution_hydrogens mixed
_audit_creation_date 2016-02-29
_audit_creation_method
;
Olex2 1.2-alpha
(compiled 2015.09.16 svn.r3215 for OlexSys, GUI svn.r5097)
;
_audit_update_record
;
2016-07-27 deposited with the CCDC.
2016-10-20 downloaded from the CCDC.
;
_cell_angle_alpha 90
_cell_angle_beta 90
_cell_angle_gamma 90
_cell_formula_units_Z 4
_cell_length_a 7.2915(5)
_cell_length_b 12.7983(10)
_cell_length_c 15.9552(9)
_cell_measurement_reflns_used 1880
_cell_measurement_temperature 293(2)
_cell_measurement_theta_max 26.6620
_cell_measurement_theta_min 4.0870
_cell_volume 1488.92(18)
_computing_molecular_graphics 'Olex2 (Dolomanov et al., 2009)'
_computing_publication_material 'Olex2 (Dolomanov et al., 2009)'
_computing_structure_refinement 'ShelXL (Sheldrick, 2015)'
_computing_structure_solution 'ShelXT (Sheldrick, 2015)'
_diffrn_ambient_temperature 293(2)
_diffrn_detector_area_resol_mean 16.0892
_diffrn_measured_fraction_theta_full 0.996
_diffrn_measured_fraction_theta_max 0.901
_diffrn_measurement_device_type 'SuperNova, Single source at offset, Eos'
_diffrn_measurement_method '\w scans'
_diffrn_radiation_type MoK\a
_diffrn_radiation_wavelength 0.71073
_diffrn_reflns_av_R_equivalents 0.0279
_diffrn_reflns_av_unetI/netI 0.0544
_diffrn_reflns_Laue_measured_fraction_full 0.996
_diffrn_reflns_Laue_measured_fraction_max 0.901
_diffrn_reflns_limit_h_max 9
_diffrn_reflns_limit_h_min -10
_diffrn_reflns_limit_k_max 18
_diffrn_reflns_limit_k_min -12
_diffrn_reflns_limit_l_max 21
_diffrn_reflns_limit_l_min -13
_diffrn_reflns_number 6234
_diffrn_reflns_point_group_measured_fraction_full 0.887
_diffrn_reflns_point_group_measured_fraction_max 0.771
_diffrn_reflns_theta_full 26.000
_diffrn_reflns_theta_max 30.587
_diffrn_reflns_theta_min 3.430
_diffrn_source 'micro-focus sealed X-ray tube'
_exptl_absorpt_coefficient_mu 0.268
_exptl_absorpt_correction_T_max 1.00000
_exptl_absorpt_correction_T_min 0.76780
_exptl_absorpt_correction_type multi-scan
_exptl_absorpt_process_details
;
CrysAlisPro 1.171.38.41k (Rigaku Oxford Diffraction, 2015)
Empirical absorption correction using spherical harmonics,
 implemented in SCALE3 ABSPACK scaling algorithm.
;
_exptl_crystal_colour Colorless
_exptl_crystal_density_diffrn 1.377
_exptl_crystal_description Block
_exptl_crystal_F_000 648
_exptl_crystal_size_max 0.3
_exptl_crystal_size_mid 0.2
_exptl_crystal_size_min 0.2
_refine_diff_density_max 0.228
_refine_diff_density_min -0.240
_refine_diff_density_rms 0.046
_refine_ls_abs_structure_details
;
 Flack x determined using 667 quotients [(I+)-(I-)]/[(I+)+(I-)]
 (Parsons, Flack and Wagner, Acta Cryst. B69 (2013) 249-259).
;
_refine_ls_abs_structure_Flack -0.08(6)
_refine_ls_extinction_method none
_refine_ls_goodness_of_fit_ref 1.052
_refine_ls_hydrogen_treatment mixed
_refine_ls_matrix_type full
_refine_ls_number_parameters 196
_refine_ls_number_reflns 3524
_refine_ls_number_restraints 0
_refine_ls_restrained_S_all 1.052
_refine_ls_R_factor_all 0.0710
_refine_ls_R_factor_gt 0.0481
_refine_ls_shift/su_max 0.000
_refine_ls_shift/su_mean 0.000
_refine_ls_structure_factor_coef Fsqd
_refine_ls_weighting_details 'w=1/[\s^2^(Fo^2^)+(0.0384P)^2^+0.1578P] where P=(Fo^2^+2Fc^2^)/3'
_refine_ls_weighting_scheme calc
_refine_ls_wR_factor_gt 0.0950
_refine_ls_wR_factor_ref 0.1103
_reflns_Friedel_coverage 0.500
_reflns_Friedel_fraction_full 0.736
_reflns_Friedel_fraction_max 0.597
_reflns_number_gt 2641
_reflns_number_total 3524
_reflns_threshold_expression 'I > 2\s(I)'
_cod_data_source_file c6qo00555a2.cif
_cod_data_source_block 20160229-heyun-pengxiaojiao-pxj-cl-danjing1
_cod_original_cell_volume 1488.92(17)
_cod_database_code 1553571
_shelx_space_group_comment
;
The symmetry employed for this shelxl refinement is uniquely defined
by the following loop, which should always be used as a source of
symmetry information in preference to the above space-group names.
They are only intended as comments.
;
_olex2_refinement_description
;
1. Fixed Uiso
 At 1.2 times of:
  All C(H) groups, All C(H,H) groups, All N(H) groups
 At 1.5 times of:
  All C(H,H,H) groups
2.a Ternary CH refined with riding coordinates:
 C00G(H00G)
2.b Secondary CH2 refined with riding coordinates:
 C00I(H00e,H00i)
2.c Aromatic/amide H refined with riding coordinates:
 N005(H005), C00D(H00D), C00F(H00F), C00H(H00H)
2.d Idealised Me refined as rotating group:
 C00B(H00a,H00b,H00c), C00K(H00j,H00k,H00l), C00L(H00m,H00n,H00o)
;
_shelx_shelxl_version_number 2014/7
_olex2_submission_special_instructions 'No special instructions were received'

loop_
_space_group_symop_operation_xyz
'x, y, z'
'-x+1/2, -y, z+1/2'
'-x, y+1/2, -z+1/2'
'x+1/2, -y+1/2, -z'

loop_
_atom_site_label
_atom_site_type_symbol
_atom_site_fract_x
_atom_site_fract_y
_atom_site_fract_z
_atom_site_U_iso_or_equiv
_atom_site_adp_type
_atom_site_occupancy
_atom_site_site_symmetry_order
_atom_site_calc_flag
_atom_site_refinement_flags_posn
Cl01 Cl 0.65918(13) 0.17919(7) 0.41821(5) 0.0513(3) Uani 1 1 d .
O002 O 0.6976(4) 0.11735(17) 0.94577(14) 0.0471(6) Uani 1 1 d .
O003 O 0.4967(4) 0.48385(18) 0.81141(14) 0.0550(7) Uani 1 1 d .
N004 N 0.4752(4) 0.2231(2) 0.84215(15) 0.0331(6) Uani 1 1 d .
H004 H 0.387(4) 0.240(3) 0.875(2) 0.040 Uiso 1 1 d R
N005 N 0.5894(4) 0.50078(19) 0.67513(16) 0.0433(7) Uani 1 1 d .
H005 H 0.5891 0.5678 0.6718 0.052 Uiso 1 1 calc R
O006 O 0.8717(5) 0.2556(2) 0.97438(16) 0.0714(9) Uani 1 1 d .
C007 C 0.7532(4) 0.2908(2) 0.78525(18) 0.0327(6) Uani 1 1 d .
C008 C 0.6257(4) 0.3306(2) 0.63501(18) 0.0318(6) Uani 1 1 d .
C009 C 0.6293(5) 0.4338(2) 0.60787(19) 0.0382(7) Uani 1 1 d .
C00A C 0.5902(4) 0.3290(2) 0.72841(17) 0.0315(6) Uani 1 1 d .
C00B C 0.8315(5) 0.1868(2) 0.7530(2) 0.0427(8) Uani 1 1 d .
H00A H 0.7337 0.1373 0.7463 0.064 Uiso 1 1 calc GR
H00B H 0.9189 0.1603 0.7926 0.064 Uiso 1 1 calc GR
H00C H 0.8907 0.1980 0.7000 0.064 Uiso 1 1 calc GR
C00C C 0.6591(5) 0.2781(2) 0.49319(18) 0.0367(7) Uani 1 1 d .
C00D C 0.6373(4) 0.2504(2) 0.57689(19) 0.0345(7) Uani 1 1 d .
H00D H 0.6307 0.1808 0.5932 0.041 Uiso 1 1 calc R
C00E C 0.5517(5) 0.4465(2) 0.7459(2) 0.0376(7) Uani 1 1 d .
C00F C 0.6578(6) 0.4611(3) 0.5253(2) 0.0468(9) Uani 1 1 d .
H00F H 0.6666 0.5307 0.5089 0.056 Uiso 1 1 calc R
C00G C 0.6457(5) 0.2738(2) 0.86826(18) 0.0334(7) Uani 1 1 d .
H00G H 0.6143 0.3427 0.8909 0.040 Uiso 1 1 calc R
C00H C 0.6728(5) 0.3801(3) 0.4677(2) 0.0465(8) Uani 1 1 d .
H00H H 0.6923 0.3952 0.4114 0.056 Uiso 1 1 calc R
C00I C 0.4290(4) 0.2607(3) 0.75714(18) 0.0354(7) Uani 1 1 d .
H00E H 0.3166 0.3012 0.7583 0.042 Uiso 1 1 calc R
H00I H 0.4124 0.2022 0.7192 0.042 Uiso 1 1 calc R
C00J C 0.7504(5) 0.2158(3) 0.9343(2) 0.0438(8) Uani 1 1 d .
C00K C 0.9072(5) 0.3705(3) 0.7941(2) 0.0485(9) Uani 1 1 d .
H00J H 0.9590 0.3847 0.7399 0.073 Uiso 1 1 calc GR
H00K H 1.0005 0.3431 0.8304 0.073 Uiso 1 1 calc GR
H00L H 0.8592 0.4340 0.8175 0.073 Uiso 1 1 calc GR
C00L C 0.7855(7) 0.0628(3) 1.0139(3) 0.0666(12) Uani 1 1 d .
H00M H 0.9132 0.0535 1.0013 0.100 Uiso 1 1 calc GR
H00N H 0.7287 -0.0043 1.0213 0.100 Uiso 1 1 calc GR
H00O H 0.7731 0.1028 1.0645 0.100 Uiso 1 1 calc GR

loop_
_atom_site_aniso_label
_atom_site_aniso_U_11
_atom_site_aniso_U_22
_atom_site_aniso_U_33
_atom_site_aniso_U_23
_atom_site_aniso_U_13
_atom_site_aniso_U_12
Cl01 0.0626(5) 0.0612(5) 0.0300(4) -0.0082(4) 0.0024(4) 0.0036(5)
O002 0.0654(16) 0.0342(11) 0.0419(13) 0.0023(10) -0.0162(12) 0.0030(12)
O003 0.087(2) 0.0414(13) 0.0365(13) -0.0010(11) 0.0143(15) 0.0171(14)
N004 0.0412(14) 0.0341(13) 0.0239(13) -0.0001(10) 0.0030(12) -0.0010(12)
N005 0.0646(19) 0.0282(13) 0.0371(15) 0.0043(12) 0.0053(14) 0.0048(13)
O006 0.101(2) 0.0633(17) 0.0498(17) 0.0121(14) -0.0392(16) -0.0277(18)
C007 0.0405(15) 0.0327(15) 0.0250(15) -0.0015(12) -0.0018(14) 0.0020(13)
C008 0.0367(16) 0.0343(14) 0.0245(14) 0.0040(12) 0.0010(13) 0.0038(15)
C009 0.0465(18) 0.0362(16) 0.0318(16) 0.0034(13) 0.0045(15) 0.0040(15)
C00A 0.0401(15) 0.0303(14) 0.0242(15) 0.0030(12) 0.0024(13) 0.0041(14)
C00B 0.0486(18) 0.0454(18) 0.0342(16) -0.0012(14) -0.0018(16) 0.0106(18)
C00C 0.0359(15) 0.0491(17) 0.0252(14) -0.0023(13) 0.0031(15) 0.0020(16)
C00D 0.0386(15) 0.0353(15) 0.0297(15) 0.0017(13) -0.0004(15) 0.0037(14)
C00E 0.0465(19) 0.0327(15) 0.0336(17) 0.0035(14) 0.0025(16) 0.0068(15)
C00F 0.064(2) 0.0405(17) 0.0359(17) 0.0116(14) 0.0072(19) 0.0008(19)
C00G 0.0457(17) 0.0307(13) 0.0237(14) -0.0018(11) -0.0023(14) 0.0028(15)
C00H 0.059(2) 0.054(2) 0.0265(16) 0.0090(14) 0.0058(17) 0.005(2)
C00I 0.0389(16) 0.0424(17) 0.0247(15) 0.0041(13) 0.0013(13) 0.0008(15)
C00J 0.063(2) 0.0406(17) 0.0280(16) -0.0047(13) -0.0058(17) -0.0033(17)
C00K 0.0489(19) 0.050(2) 0.046(2) -0.0046(16) 0.0018(18) -0.0101(17)
C00L 0.094(3) 0.043(2) 0.063(3) 0.0116(19) -0.027(3) 0.004(2)

loop_
_atom_type_symbol
_atom_type_description
_atom_type_scat_dispersion_real
_atom_type_scat_dispersion_imag
_atom_type_scat_source
C C 0.0033 0.0016 'International Tables Vol C Tables 4.2.6.8 and 6.1.1.4'
H H 0.0000 0.0000 'International Tables Vol C Tables 4.2.6.8 and 6.1.1.4'
Cl Cl 0.1484 0.1585 'International Tables Vol C Tables 4.2.6.8 and 6.1.1.4'
N N 0.0061 0.0033 'International Tables Vol C Tables 4.2.6.8 and 6.1.1.4'
O O 0.0106 0.0060 'International Tables Vol C Tables 4.2.6.8 and 6.1.1.4'

loop_
_geom_angle_atom_site_label_1
_geom_angle_atom_site_label_2
_geom_angle_atom_site_label_3
_geom_angle
C00J O002 C00L 115.7(3)
C00G N004 H004 111(2)
C00G N004 C00I 108.1(2)
C00I N004 H004 108(2)
C009 N005 H005 124.3
C00E N005 H005 124.3
C00E N005 C009 111.5(3)
C00B C007 C00A 110.9(2)
C00B C007 C00G 110.6(2)
C00G C007 C00A 98.9(2)
C00K C007 C00A 113.7(3)
C00K C007 C00B 109.7(3)
C00K C007 C00G 112.7(2)
C009 C008 C00A 108.8(3)
C00D C008 C009 119.6(3)
C00D C008 C00A 131.3(3)
C008 C009 N005 109.8(3)
C00F C009 N005 127.3(3)
C00F C009 C008 122.8(3)
C008 C00A C007 116.3(2)
C008 C00A C00E 101.2(2)
C008 C00A C00I 115.7(3)
C00E C00A C007 109.5(2)
C00I C00A C007 103.3(2)
C00I C00A C00E 111.0(3)
C007 C00B H00A 109.5
C007 C00B H00B 109.5
C007 C00B H00C 109.5
H00A C00B H00B 109.5
H00A C00B H00C 109.5
H00B C00B H00C 109.5
C00D C00C Cl01 118.4(2)
C00H C00C Cl01 119.2(2)
C00H C00C C00D 122.3(3)
C008 C00D C00C 117.5(3)
C008 C00D H00D 121.3
C00C C00D H00D 121.3
O003 C00E N005 125.6(3)
O003 C00E C00A 126.4(3)
N005 C00E C00A 108.1(3)
C009 C00F H00F 121.5
C009 C00F C00H 117.0(3)
C00H C00F H00F 121.5
N004 C00G C007 104.3(2)
N004 C00G H00G 107.8
N004 C00G C00J 114.4(3)
C007 C00G H00G 107.8
C00J C00G C007 114.3(3)
C00J C00G H00G 107.8
C00C C00H C00F 120.6(3)
C00C C00H H00H 119.7
C00F C00H H00H 119.7
N004 C00I C00A 106.5(2)
N004 C00I H00E 110.4
N004 C00I H00I 110.4
C00A C00I H00E 110.4
C00A C00I H00I 110.4
H00E C00I H00I 108.6
O002 C00J C00G 114.7(3)
O006 C00J O002 122.7(3)
O006 C00J C00G 122.6(3)
C007 C00K H00J 109.5
C007 C00K H00K 109.5
C007 C00K H00L 109.5
H00J C00K H00K 109.5
H00J C00K H00L 109.5
H00K C00K H00L 109.5
O002 C00L H00M 109.5
O002 C00L H00N 109.5
O002 C00L H00O 109.5
H00M C00L H00N 109.5
H00M C00L H00O 109.5
H00N C00L H00O 109.5

loop_
_geom_bond_atom_site_label_1
_geom_bond_atom_site_label_2
_geom_bond_distance
Cl01 C00C 1.741(3)
O002 C00J 1.330(4)
O002 C00L 1.442(4)
O003 C00E 1.217(4)
N004 H004 0.86(3)
N004 C00G 1.463(4)
N004 C00I 1.478(4)
N005 H005 0.8600
N005 C009 1.404(4)
N005 C00E 1.354(4)
O006 C00J 1.204(4)
C007 C00A 1.573(4)
C007 C00B 1.537(4)
C007 C00G 1.554(4)
C007 C00K 1.524(4)
C008 C009 1.390(4)
C008 C00A 1.513(4)
C008 C00D 1.385(4)
C009 C00F 1.379(4)
C00A C00E 1.555(4)
C00A C00I 1.535(4)
C00B H00A 0.9600
C00B H00B 0.9600
C00B H00C 0.9600
C00C C00D 1.390(4)
C00C C00H 1.371(5)
C00D H00D 0.9300
C00F H00F 0.9300
C00F C00H 1.390(5)
C00G H00G 0.9800
C00G C00J 1.498(4)
C00H H00H 0.9300
C00I H00E 0.9700
C00I H00I 0.9700
C00K H00J 0.9600
C00K H00K 0.9600
C00K H00L 0.9600
C00L H00M 0.9600
C00L H00N 0.9600
C00L H00O 0.9600

loop_
_geom_torsion_atom_site_label_1
_geom_torsion_atom_site_label_2
_geom_torsion_atom_site_label_3
_geom_torsion_atom_site_label_4
_geom_torsion
Cl01 C00C C00D C008 -175.9(2)
Cl01 C00C C00H C00F 174.6(3)
N004 C00G C00J O002 14.6(4)
N004 C00G C00J O006 -164.8(3)
N005 C009 C00F C00H -172.2(4)
C007 C00A C00E O003 -64.9(4)
C007 C00A C00E N005 115.3(3)
C007 C00A C00I N004 21.5(3)
C007 C00G C00J O002 -105.6(3)
C007 C00G C00J O006 75.0(4)
C008 C009 C00F C00H 3.7(6)
C008 C00A C00E O003 171.8(3)
C008 C00A C00E N005 -8.0(3)
C008 C00A C00I N004 149.7(3)
C009 N005 C00E O003 -173.0(4)
C009 N005 C00E C00A 6.8(4)
C009 C008 C00A C007 -112.0(3)
C009 C008 C00A C00E 6.5(3)
C009 C008 C00A C00I 126.6(3)
C009 C008 C00D C00C 2.4(5)
C009 C00F C00H C00C 0.1(6)
C00A C007 C00G N004 42.4(3)
C00A C007 C00G C00J 168.1(3)
C00A C008 C009 N005 -3.0(4)
C00A C008 C009 C00F -179.6(3)
C00A C008 C00D C00C 175.5(3)
C00B C007 C00A C008 -49.9(4)
C00B C007 C00A C00E -163.8(2)
C00B C007 C00A C00I 77.9(3)
C00B C007 C00G N004 -73.9(3)
C00B C007 C00G C00J 51.8(3)
C00D C008 C009 N005 171.5(3)
C00D C008 C009 C00F -5.0(5)
C00D C008 C00A C007 74.3(4)
C00D C008 C00A C00E -167.2(3)
C00D C008 C00A C00I -47.1(4)
C00D C00C C00H C00F -2.6(6)
C00E N005 C009 C008 -2.5(4)
C00E N005 C009 C00F 173.8(4)
C00E C00A C00I N004 -95.8(3)
C00G N004 C00I C00A 5.6(3)
C00G C007 C00A C008 -166.0(2)
C00G C007 C00A C00E 80.1(3)
C00G C007 C00A C00I -38.2(3)
C00H C00C C00D C008 1.3(5)
C00I N004 C00G C007 -31.0(3)
C00I N004 C00G C00J -156.7(3)
C00I C00A C00E O003 48.5(5)
C00I C00A C00E N005 -131.3(3)
C00K C007 C00A C008 74.3(3)
C00K C007 C00A C00E -39.6(3)
C00K C007 C00A C00I -157.9(3)
C00K C007 C00G N004 162.9(3)
C00K C007 C00G C00J -71.4(3)
C00L O002 C00J O006 4.5(5)
C00L O002 C00J C00G -174.9(3)
